data_4501534
loop_
_publ_author_name
'Ma, Yu'
'Cheng, Ai-Ling'
'Gao, En-Qing'

_publ_section_title
;
 Novel 2D \\rightarrow 2D Entanglement Pattern in the Coordination Network
 with Both Polyrotaxane and Polycatenane Features
;
_journal_issue 7
_journal_name_full 'Crystal Growth &amp; Design'
_journal_page_first 2832
_journal_paper_doi 10.1021/cg100074g
_journal_volume 10
_journal_year 2010
_chemical_formula_sum 'C16 H24 O12 Zn'
_chemical_formula_weight 473.72
_chemical_name_systematic
; 
 ? 
;
_space_group_IT_number 14
_symmetry_cell_setting monoclinic
_symmetry_space_group_name_Hall '-P 2ybc'
_symmetry_space_group_name_H-M 'P 1 21/c 1'
_atom_sites_solution_hydrogens geom
_atom_sites_solution_primary direct
_atom_sites_solution_secondary difmap
_audit_creation_method SHELXL-97
_cell_angle_alpha 90.00
_cell_angle_beta 109.2810(10)
_cell_angle_gamma 90.00
_cell_formula_units_Z 4
_cell_length_a 13.7934(4)
_cell_length_b 14.2293(4)
_cell_length_c 10.3064(3)
_cell_measurement_reflns_used 9160
_cell_measurement_temperature 296(2)
_cell_measurement_theta_max 27.09
_cell_measurement_theta_min 2.54
_cell_volume 1909.38(10)
_computing_cell_refinement 'Bruker SMART'
_computing_data_collection 'Bruker SMART'
_computing_data_reduction 'Bruker SHELXTL'
_computing_molecular_graphics 'Bruker SHELXTL'
_computing_publication_material 'Bruker SHELXTL'
_computing_structure_refinement 'Bruker SHELXTL'
_computing_structure_solution 'Bruker SHELXTL'
_diffrn_ambient_temperature 296(2)
_diffrn_measured_fraction_theta_full 0.999
_diffrn_measured_fraction_theta_max 0.999
_diffrn_measurement_device_type 'CCD area detector'
_diffrn_measurement_method 'phi and omega scans'
_diffrn_radiation_monochromator graphite
_diffrn_radiation_source 'fine-focus sealed tube'
_diffrn_radiation_type MoK\a
_diffrn_radiation_wavelength 0.71073
_diffrn_reflns_av_R_equivalents 0.0285
_diffrn_reflns_av_sigmaI/netI 0.0189
_diffrn_reflns_limit_h_max 16
_diffrn_reflns_limit_h_min -17
_diffrn_reflns_limit_k_max 17
_diffrn_reflns_limit_k_min -15
_diffrn_reflns_limit_l_max 12
_diffrn_reflns_limit_l_min -12
_diffrn_reflns_number 23463
_diffrn_reflns_theta_full 26.00
_diffrn_reflns_theta_max 26.00
_diffrn_reflns_theta_min 1.56
_diffrn_standards_decay_% 2.5
_exptl_absorpt_coefficient_mu 1.351
_exptl_absorpt_correction_T_max 0.8767
_exptl_absorpt_correction_T_min 0.6873
_exptl_absorpt_correction_type multi-scan
_exptl_absorpt_process_details SADABS
_exptl_crystal_colour colourless
_exptl_crystal_density_diffrn 1.648
_exptl_crystal_density_method 'not measured'
_exptl_crystal_description patch
_exptl_crystal_F_000 984
_exptl_crystal_size_max 0.30
_exptl_crystal_size_mid 0.20
_exptl_crystal_size_min 0.10
_refine_diff_density_max 0.429
_refine_diff_density_min -0.212
_refine_diff_density_rms 0.054
_refine_ls_extinction_method none
_refine_ls_goodness_of_fit_ref 1.072
_refine_ls_hydrogen_treatment mixed
_refine_ls_matrix_type full
_refine_ls_number_parameters 318
_refine_ls_number_reflns 3755
_refine_ls_number_restraints 0
_refine_ls_restrained_S_all 1.072
_refine_ls_R_factor_all 0.0304
_refine_ls_R_factor_gt 0.0249
_refine_ls_shift/su_max 0.001
_refine_ls_shift/su_mean 0.000
_refine_ls_structure_factor_coef Fsqd
_refine_ls_weighting_details 'calc w=1/[\s^2^(Fo^2^)+(0.0408P)^2^+0.4475P] where P=(Fo^2^+2Fc^2^)/3'
_refine_ls_weighting_scheme calc
_refine_ls_wR_factor_gt 0.0675
_refine_ls_wR_factor_ref 0.0704
_reflns_number_gt 3301
_reflns_number_total 3755
_reflns_threshold_expression >2sigma(I)
_cod_data_source_file cg100074g_si_002.cif
_cod_data_source_block 1
_cod_depositor_comments
;
The following automatic conversions were performed:

'_symmetry_cell_setting' value 'Monoclinic' changed to 'monoclinic'
according to /home/saulius/struct/CIF-dictionaries/cif_core.dic
dictionary named 'cif_core.dic' version 2.4.2 from 2011-04-26.

Automatic conversion script
Id: cif_fix_values 1715 2011-07-08 13:25:40Z adriana 
;
_cod_original_sg_symbol_H-M 'P2(1)/c  '
_cod_database_code 4501534

loop_
_symmetry_equiv_pos_as_xyz
'x, y, z'
'-x, y+1/2, -z+1/2'
'-x, -y, -z'
'x, -y-1/2, z-1/2'

loop_
_atom_site_label
_atom_site_type_symbol
_atom_site_fract_x
_atom_site_fract_y
_atom_site_fract_z
_atom_site_U_iso_or_equiv
_atom_site_adp_type
_atom_site_occupancy
_atom_site_symmetry_multiplicity
_atom_site_calc_flag
_atom_site_refinement_flags
Zn1 Zn 0.251018(14) 0.239662(14) 0.782713(18) 0.02422(8) Uani 1 1 d .
C1 C 0.45591(12) 0.32986(12) 0.93932(16) 0.0232(4) Uani 1 1 d .
C2 C 0.54340(12) 0.33830(12) 1.07285(16) 0.0227(3) Uani 1 1 d .
C3 C 0.61362(13) 0.41140(13) 1.09624(17) 0.0274(4) Uani 1 1 d .
H3A H 0.6098 0.4537 1.0260 0.033 Uiso 1 1 calc R
C4 C 0.55256(13) 0.27378(13) 1.17734(18) 0.0263(4) Uani 1 1 d .
H4A H 0.5070 0.2236 1.1625 0.032 Uiso 1 1 calc R
C5 C 0.62861(14) 0.28354(13) 1.30277(17) 0.0275(4) Uani 1 1 d .
H5A H 0.6346 0.2392 1.3712 0.033 Uiso 1 1 calc R
C6 C 0.68963(13) 0.42217(13) 1.22354(17) 0.0290(4) Uani 1 1 d .
H6A H 0.7357 0.4719 1.2380 0.035 Uiso 1 1 calc R
C7 C 0.69701(13) 0.35918(12) 1.32866(16) 0.0245(4) Uani 1 1 d .
C8 C 0.77691(13) 0.36690(13) 1.47108(16) 0.0262(4) Uani 1 1 d .
H8A H 0.8179 0.3092 1.4885 0.031 Uiso 1 1 calc R
C9 C 0.72530(12) 0.37502(13) 1.58226(16) 0.0251(4) Uani 1 1 d .
H9A H 0.6771 0.3226 1.5703 0.030 Uiso 1 1 calc R
C10 C 0.80448(12) 0.36801(12) 1.72598(16) 0.0243(4) Uani 1 1 d .
C11 C 0.86935(13) 0.29007(13) 1.75816(17) 0.0272(4) Uani 1 1 d .
H11A H 0.8619 0.2430 1.6930 0.033 Uiso 1 1 calc R
C12 C 0.81284(13) 0.43459(13) 1.82750(17) 0.0291(4) Uani 1 1 d .
H12A H 0.7686 0.4859 1.8091 0.035 Uiso 1 1 calc R
C13 C 1.04143(13) 0.34356(12) 2.11957(16) 0.0237(4) Uani 1 1 d .
C14 C 0.95494(12) 0.35008(12) 1.98528(16) 0.0235(4) Uani 1 1 d .
C15 C 0.88689(13) 0.42517(13) 1.95631(17) 0.0285(4) Uani 1 1 d .
H15A H 0.8909 0.4697 2.0240 0.034 Uiso 1 1 calc R
C16 C 0.94425(13) 0.28165(13) 1.88489(17) 0.0259(4) Uani 1 1 d .
H16A H 0.9880 0.2300 1.9036 0.031 Uiso 1 1 calc R
O1 O 0.38402(10) 0.27433(10) 0.94043(12) 0.0333(3) Uani 1 1 d .
OW1 O 0.52527(14) 0.50413(13) 0.68540(19) 0.0419(4) Uani 1 1 d .
H1D H 0.519(2) 0.471(2) 0.744(3) 0.074(10) Uiso 1 1 d .
H1C H 0.476(2) 0.517(2) 0.642(3) 0.082(13) Uiso 1 1 d .
O2 O 0.45749(9) 0.37747(9) 0.83870(12) 0.0315(3) Uani 1 1 d .
OW2 O -0.04424(12) -0.04088(11) 0.81467(16) 0.0390(3) Uani 1 1 d .
H2D H -0.030(2) 0.004(2) 0.771(3) 0.068(9) Uiso 1 1 d .
H2C H -0.082(2) -0.023(2) 0.849(3) 0.073(10) Uiso 1 1 d .
O3 O 0.84411(10) 0.44353(10) 1.47766(13) 0.0339(3) Uani 1 1 d .
H3E H 0.8961(19) 0.4337(17) 1.535(2) 0.052(7) Uiso 1 1 d .
O4 O 0.66758(10) 0.46071(10) 1.55937(13) 0.0289(3) Uani 1 1 d .
H4E H 0.6297(18) 0.4603(16) 1.592(2) 0.042(7) Uiso 1 1 d .
O5 O 1.11814(9) 0.29448(10) 2.11863(12) 0.0307(3) Uani 1 1 d .
O6 O 1.03529(9) 0.38669(9) 2.22218(12) 0.0307(3) Uani 1 1 d .
O7 O 0.26664(12) 0.35304(10) 0.67205(14) 0.0339(3) Uani 1 1 d .
H7D H 0.3284(19) 0.3671(16) 0.706(2) 0.044(7) Uiso 1 1 d .
H7C H 0.2516(17) 0.3561(17) 0.594(3) 0.048(7) Uiso 1 1 d .
O8 O 0.33020(12) 0.14892(12) 0.68299(17) 0.0380(3) Uani 1 1 d .
H8D H 0.338(2) 0.170(2) 0.622(3) 0.065(10) Uiso 1 1 d .
H8C H 0.376(2) 0.1187(18) 0.721(3) 0.049(8) Uiso 1 1 d .
O9 O 0.22226(11) 0.12796(10) 0.89616(12) 0.0267(3) Uani 1 1 d .
H9D H 0.2554(18) 0.0763(19) 0.907(2) 0.052(7) Uiso 1 1 d .
H9C H 0.169(2) 0.1204(17) 0.856(3) 0.046(8) Uiso 1 1 d .
O10 O 0.17059(12) 0.32895(12) 0.87552(17) 0.0388(4) Uani 1 1 d .
H10D H 0.1516(18) 0.3190(17) 0.932(3) 0.041(7) Uiso 1 1 d .
H10C H 0.135(2) 0.362(2) 0.830(3) 0.058(9) Uiso 1 1 d .

loop_
_atom_site_aniso_label
_atom_site_aniso_U_11
_atom_site_aniso_U_22
_atom_site_aniso_U_33
_atom_site_aniso_U_23
_atom_site_aniso_U_13
_atom_site_aniso_U_12
Zn1 0.02412(13) 0.02905(14) 0.01650(11) 0.00087(8) 0.00267(8) -0.00431(8)
C1 0.0227(8) 0.0263(9) 0.0194(8) -0.0030(7) 0.0053(7) 0.0009(7)
C2 0.0218(8) 0.0271(9) 0.0174(7) -0.0029(6) 0.0040(6) 0.0020(7)
C3 0.0292(9) 0.0280(10) 0.0223(8) 0.0029(7) 0.0048(7) -0.0014(7)
C4 0.0257(9) 0.0276(10) 0.0248(8) -0.0024(7) 0.0074(7) -0.0034(7)
C5 0.0320(9) 0.0283(10) 0.0200(8) 0.0035(7) 0.0055(7) 0.0017(7)
C6 0.0276(9) 0.0308(10) 0.0248(8) -0.0013(7) 0.0034(7) -0.0060(7)
C7 0.0242(8) 0.0278(9) 0.0198(8) -0.0024(7) 0.0051(7) 0.0030(7)
C8 0.0216(8) 0.0330(10) 0.0214(8) 0.0003(7) 0.0038(7) 0.0013(7)
C9 0.0208(8) 0.0308(10) 0.0221(8) 0.0006(7) 0.0050(7) 0.0006(7)
C10 0.0237(8) 0.0280(9) 0.0194(8) 0.0021(7) 0.0047(7) -0.0030(7)
C11 0.0308(9) 0.0286(10) 0.0206(8) -0.0022(7) 0.0065(7) -0.0029(7)
C12 0.0283(9) 0.0309(10) 0.0236(8) 0.0015(7) 0.0028(7) 0.0062(7)
C13 0.0243(8) 0.0253(9) 0.0198(8) 0.0036(7) 0.0051(7) -0.0010(7)
C14 0.0214(8) 0.0295(9) 0.0181(7) 0.0030(7) 0.0045(6) -0.0022(7)
C15 0.0320(9) 0.0288(10) 0.0205(8) -0.0022(7) 0.0030(7) 0.0013(7)
C16 0.0248(9) 0.0269(9) 0.0243(8) 0.0023(7) 0.0057(7) 0.0021(7)
O1 0.0273(7) 0.0448(8) 0.0206(6) 0.0049(5) -0.0017(5) -0.0110(6)
OW1 0.0390(9) 0.0490(10) 0.0429(9) 0.0037(7) 0.0208(8) -0.0038(7)
O2 0.0313(7) 0.0378(8) 0.0205(6) 0.0044(5) 0.0017(5) -0.0071(6)
OW2 0.0375(8) 0.0437(9) 0.0378(8) -0.0020(7) 0.0152(7) -0.0031(7)
O3 0.0233(7) 0.0486(9) 0.0258(6) 0.0022(6) 0.0026(6) -0.0083(6)
O4 0.0224(6) 0.0400(8) 0.0241(6) 0.0010(5) 0.0076(5) 0.0055(5)
O5 0.0246(6) 0.0431(8) 0.0195(6) -0.0019(6) 0.0006(5) 0.0085(6)
O6 0.0280(6) 0.0397(8) 0.0207(6) -0.0027(5) 0.0030(5) 0.0060(5)
O7 0.0374(8) 0.0391(8) 0.0190(7) 0.0057(6) 0.0008(6) -0.0105(6)
O8 0.0374(8) 0.0461(9) 0.0331(8) 0.0052(7) 0.0152(7) 0.0090(7)
O9 0.0274(7) 0.0292(8) 0.0193(6) 0.0013(5) 0.0019(5) -0.0033(6)
O10 0.0428(9) 0.0480(10) 0.0299(8) 0.0060(7) 0.0177(7) 0.0137(7)

loop_
_atom_type_symbol
_atom_type_description
_atom_type_scat_dispersion_real
_atom_type_scat_dispersion_imag
_atom_type_scat_source
C C 0.0033 0.0016 'International Tables Vol C Tables 4.2.6.8 and 6.1.1.4'
H H 0.0000 0.0000 'International Tables Vol C Tables 4.2.6.8 and 6.1.1.4'
O O 0.0106 0.0060 'International Tables Vol C Tables 4.2.6.8 and 6.1.1.4'
Zn Zn 0.2839 1.4301 'International Tables Vol C Tables 4.2.6.8 and 6.1.1.4'

loop_
_geom_angle_atom_site_label_1
_geom_angle_atom_site_label_2
_geom_angle_atom_site_label_3
_geom_angle
_geom_angle_site_symmetry_1
_geom_angle_site_symmetry_3
O7 Zn1 O1 91.19(6) . .
O7 Zn1 O9 174.86(6) . .
O1 Zn1 O9 91.41(5) . .
O7 Zn1 O5 87.58(6) . 4_464
O1 Zn1 O5 178.37(5) . 4_464
O9 Zn1 O5 89.89(5) . 4_464
O7 Zn1 O10 86.87(7) . .
O1 Zn1 O10 87.87(6) . .
O9 Zn1 O10 88.80(6) . .
O5 Zn1 O10 93.13(6) 4_464 .
O7 Zn1 O8 92.50(6) . .
O1 Zn1 O8 93.44(6) . .
O9 Zn1 O8 91.76(6) . .
O5 Zn1 O8 85.55(6) 4_464 .
O10 Zn1 O8 178.56(6) . .
O2 C1 O1 125.04(15) . .
O2 C1 C2 119.25(15) . .
O1 C1 C2 115.69(14) . .
C3 C2 C4 118.78(15) . .
C3 C2 C1 121.43(15) . .
C4 C2 C1 119.75(15) . .
C2 C3 C6 120.80(16) . .
C2 C3 H3A 119.6 . .
C6 C3 H3A 119.6 . .
C5 C4 C2 120.50(16) . .
C5 C4 H4A 119.8 . .
C2 C4 H4A 119.7 . .
C4 C5 C7 120.92(16) . .
C4 C5 H5A 119.5 . .
C7 C5 H5A 119.5 . .
C7 C6 C3 120.31(17) . .
C7 C6 H6A 119.8 . .
C3 C6 H6A 119.8 . .
C6 C7 C5 118.61(15) . .
C6 C7 C8 123.46(16) . .
C5 C7 C8 117.92(15) . .
O3 C8 C7 110.83(14) . .
O3 C8 C9 111.23(14) . .
C7 C8 C9 110.97(14) . .
O3 C8 H8A 107.9 . .
C7 C8 H8A 107.9 . .
C9 C8 H8A 107.9 . .
O4 C9 C10 113.34(14) . .
O4 C9 C8 108.03(14) . .
C10 C9 C8 111.03(14) . .
O4 C9 H9A 108.1 . .
C10 C9 H9A 108.1 . .
C8 C9 H9A 108.1 . .
C12 C10 C11 118.46(15) . .
C12 C10 C9 122.82(15) . .
C11 C10 C9 118.70(15) . .
C16 C11 C10 121.08(16) . .
C16 C11 H11A 119.5 . .
C10 C11 H11A 119.5 . .
C10 C12 C15 120.45(16) . .
C10 C12 H12A 119.8 . .
C15 C12 H12A 119.8 . .
O6 C13 O5 124.46(15) . .
O6 C13 C14 119.62(15) . .
O5 C13 C14 115.91(14) . .
C15 C14 C16 118.70(15) . .
C15 C14 C13 121.37(15) . .
C16 C14 C13 119.89(15) . .
C14 C15 C12 120.77(16) . .
C14 C15 H15A 119.6 . .
C12 C15 H15A 119.6 . .
C11 C16 C14 120.40(17) . .
C11 C16 H16A 119.8 . .
C14 C16 H16A 119.8 . .
C1 O1 Zn1 129.28(11) . .
H1D OW1 H1C 108(3) . .
H2D OW2 H2C 108(3) . .
C8 O3 H3E 108.7(19) . .
C9 O4 H4E 112(2) . .
C13 O5 Zn1 128.96(11) . 4_667
Zn1 O7 H7D 103.8(16) . .
Zn1 O7 H7C 126.6(18) . .
H7D O7 H7C 108(2) . .
Zn1 O8 H8D 114(2) . .
Zn1 O8 H8C 124.5(19) . .
H8D O8 H8C 110(3) . .
Zn1 O9 H9D 122.3(17) . .
Zn1 O9 H9C 98(2) . .
H9D O9 H9C 110(2) . .
Zn1 O10 H10D 129(2) . .
Zn1 O10 H10C 116(2) . .
H10D O10 H10C 107(3) . .

loop_
_geom_bond_atom_site_label_1
_geom_bond_atom_site_label_2
_geom_bond_distance
_geom_bond_site_symmetry_2
Zn1 O7 2.0279(14) .
Zn1 O1 2.0692(12) .
Zn1 O9 2.0873(13) .
Zn1 O5 2.0996(11) 4_464
Zn1 O10 2.1119(15) .
Zn1 O8 2.1582(15) .
C1 O2 1.245(2) .
C1 O1 1.271(2) .
C1 C2 1.506(2) .
C2 C3 1.387(2) .
C2 C4 1.389(2) .
C3 C6 1.391(2) .
C3 H3A 0.9300 .
C4 C5 1.377(2) .
C4 H4A 0.9300 .
C5 C7 1.398(3) .
C5 H5A 0.9300 .
C6 C7 1.384(2) .
C6 H6A 0.9300 .
C7 C8 1.521(2) .
C8 O3 1.418(2) .
C8 C9 1.540(2) .
C8 H8A 0.9800 .
C9 O4 1.433(2) .
C9 C10 1.526(2) .
C9 H9A 0.9800 .
C10 C12 1.388(2) .
C10 C11 1.394(3) .
C11 C16 1.377(2) .
C11 H11A 0.9300 .
C12 C15 1.389(2) .
C12 H12A 0.9300 .
C13 O6 1.250(2) .
C13 O5 1.271(2) .
C13 C14 1.502(2) .
C14 C15 1.388(2) .
C14 C16 1.393(2) .
C15 H15A 0.9300 .
C16 H16A 0.9300 .
OW1 H1D 0.79(3) .
OW1 H1C 0.70(3) .
OW2 H2D 0.85(3) .
OW2 H2C 0.76(3) .
O3 H3E 0.78(2) .
O4 H4E 0.71(2) .
O5 Zn1 2.0995(11) 4_667
O7 H7D 0.83(2) .
O7 H7C 0.77(3) .
O8 H8D 0.73(3) .
O8 H8C 0.76(3) .
O9 H9D 0.85(3) .
O9 H9C 0.72(3) .
O10 H10D 0.73(2) .
O10 H10C 0.72(3) .
